data_7213512
loop_
_publ_author_name
'Lera, Manuel'
'Blake, Alexander J.'
'Wilson, Claire'
'Mascal, Mark'

_publ_section_title
;
 Azatriquinanes. Part 4.1 The chemistry of azatriquinenamine and its
 bromination productsElectronic supplementary information (ESI) available:
 1H-NMR spectra for all new compounds described in this work. See
 http://www.rsc.org/suppdata/p1/b1/b107707d/
;
_journal_issue 23
_journal_name_full 'Journal of the Chemical Society, Perkin Transactions 1'
_journal_page_first 3145
_journal_paper_doi 10.1039/b107707d
_journal_year 2001
_chemical_formula_sum 'C9 H11 Br2 N O2'
_chemical_formula_weight 325.01
_chemical_name_systematic
; 
? 
;
_space_group_IT_number 14
_symmetry_cell_setting monoclinic
_symmetry_space_group_name_Hall '-P 2yn'
_symmetry_space_group_name_H-M 'P 1 21/n 1'
_atom_sites_solution_hydrogens 'geometrically placed, except OH from del-F'
_atom_sites_solution_primary direct
_atom_sites_solution_secondary difmap
_audit_creation_method SHELXL-97
_cell_angle_alpha 90.00
_cell_angle_beta 92.781(2)
_cell_angle_gamma 90.00
_cell_formula_units_Z 4
_cell_length_a 7.9285(7)
_cell_length_b 15.3908(13)
_cell_length_c 8.6509(7)
_cell_measurement_reflns_used 6037
_cell_measurement_temperature 150(2)
_cell_measurement_theta_max 28.45
_cell_measurement_theta_min 2.57
_cell_volume 1054.39(15)
_computing_cell_refinement 'Bruker SAINT'
_computing_data_collection 'Bruker SMART'
_computing_data_reduction 'Bruker SHELXTL'
_computing_molecular_graphics 'Bruker SHELXTL'
_computing_publication_material 'Bruker SHELXTL'
_computing_structure_refinement 'SHELXL-97 (Sheldrick, 1997)'
_computing_structure_solution 'SHELXS-97 (Sheldrick, 1990)'
_diffrn_ambient_temperature 150(2)
_diffrn_measured_fraction_theta_full 0.991
_diffrn_measured_fraction_theta_max 0.915
_diffrn_measurement_device_type 'Bruker SMART CCD area detector'
_diffrn_measurement_method 'omega scans'
_diffrn_radiation_monochromator graphite
_diffrn_radiation_source 'fine-focus sealed tube'
_diffrn_radiation_type MoK\a
_diffrn_radiation_wavelength 0.71073
_diffrn_reflns_av_R_equivalents 0.0490
_diffrn_reflns_av_sigmaI/netI 0.0198
_diffrn_reflns_limit_h_max 9
_diffrn_reflns_limit_h_min -10
_diffrn_reflns_limit_k_max 19
_diffrn_reflns_limit_k_min -19
_diffrn_reflns_limit_l_max 11
_diffrn_reflns_limit_l_min -11
_diffrn_reflns_number 10838
_diffrn_reflns_theta_full 27.50
_diffrn_reflns_theta_max 28.77
_diffrn_reflns_theta_min 2.65
_exptl_absorpt_coefficient_mu 7.661
_exptl_absorpt_correction_T_max 0.356
_exptl_absorpt_correction_T_min 0.197
_exptl_absorpt_correction_type multi-scan
_exptl_absorpt_process_details 'sadabs, Bruker'
_exptl_crystal_colour Colourless
_exptl_crystal_density_diffrn 2.047
_exptl_crystal_density_method 'not measured'
_exptl_crystal_description Tablet
_exptl_crystal_F_000 632
_exptl_crystal_size_max 0.43
_exptl_crystal_size_mid 0.28
_exptl_crystal_size_min 0.12
_refine_diff_density_max 0.656
_refine_diff_density_min -0.559
_refine_diff_density_rms 0.099
_refine_ls_extinction_method none
_refine_ls_goodness_of_fit_ref 1.045
_refine_ls_hydrogen_treatment 'Riding on parent atom, except OH as rigid body'
_refine_ls_matrix_type full
_refine_ls_number_parameters 128
_refine_ls_number_reflns 2518
_refine_ls_number_restraints 0
_refine_ls_restrained_S_all 1.045
_refine_ls_R_factor_all 0.0321
_refine_ls_R_factor_gt 0.0260
_refine_ls_shift/su_max 0.001
_refine_ls_shift/su_mean 0.000
_refine_ls_structure_factor_coef Fsqd
_refine_ls_weighting_details 'calc w=1/[\s^2^(Fo^2^)+(0.0447P)^2^+0.0000P] where P=(Fo^2^+2Fc^2^)/3'
_refine_ls_weighting_scheme calc
_refine_ls_wR_factor_gt 0.0659
_refine_ls_wR_factor_ref 0.0675
_reflns_number_gt 2181
_reflns_number_total 2518
_reflns_threshold_expression >2sigma(I)
_cod_data_source_file b107707dsup1.cif
_cod_data_source_block compound_10
_cod_depositor_comments
;
The following automatic conversions were performed:

'_symmetry_cell_setting' value 'Monoclinic' changed to 'monoclinic'
according to /home/saulius/struct/CIF-dictionaries/cif_core.dic
dictionary named 'cif_core.dic' version 2.4.2 from
2011-04-26.

'_exptl_absorpt_correction_type' value 'Multi-scan'
changed to 'multi-scan' according to
/home/saulius/struct/CIF-dictionaries/cif_core.dic dictionary named
'cif_core.dic' version 2.4.2 from 2011-04-26.

Automatic conversion script
Id: cif_fix_values 1891 2012-01-12 08:04:46Z andrius 
;
_cod_original_sg_symbol_H-M P2(1)/n
_cod_database_code 7213512

loop_
_symmetry_equiv_pos_as_xyz
'x, y, z'
'-x+1/2, y+1/2, -z+1/2'
'-x, -y, -z'
'x-1/2, -y-1/2, z-1/2'

loop_
_atom_site_label
_atom_site_type_symbol
_atom_site_fract_x
_atom_site_fract_y
_atom_site_fract_z
_atom_site_U_iso_or_equiv
_atom_site_adp_type
_atom_site_occupancy
_atom_site_symmetry_multiplicity
_atom_site_calc_flag
_atom_site_refinement_flags
Br1 Br 0.19621(3) 0.347598(17) -0.01233(3) 0.02615(9) Uani 1 1 d .
Br2 Br 0.24667(3) 0.227099(16) 0.27961(3) 0.02880(9) Uani 1 1 d .
N N -0.1388(2) 0.46276(12) 0.3026(2) 0.0166(4) Uani 1 1 d .
O1 O 0.1119(2) 0.53220(10) 0.26101(18) 0.0206(3) Uani 1 1 d .
C1 C -0.0303(3) 0.53073(14) 0.3114(2) 0.0165(4) Uani 1 1 d .
C2 C -0.1169(3) 0.60143(15) 0.3934(2) 0.0192(5) Uani 1 1 d .
H2A H -0.0680 0.6557 0.4226 0.023 Uiso 1 1 calc R
C3 C -0.2736(3) 0.57667(15) 0.4195(3) 0.0195(5) Uani 1 1 d .
H3A H -0.3554 0.6117 0.4665 0.023 Uiso 1 1 calc R
O4 O -0.3476(2) 0.42841(11) 0.48327(18) 0.0214(4) Uani 1 1 d .
H4 H -0.2763 0.4322 0.5580 0.032 Uiso 1 1 calc R
C4 C -0.3024(3) 0.48552(15) 0.3641(3) 0.0181(5) Uani 1 1 d .
C5 C -0.4255(3) 0.46834(16) 0.2259(3) 0.0220(5) Uani 1 1 d .
H5A H -0.5411 0.4571 0.2596 0.026 Uiso 1 1 calc R
H5B H -0.4284 0.5176 0.1522 0.026 Uiso 1 1 calc R
C6 C -0.3493(3) 0.38752(17) 0.1555(3) 0.0252(5) Uani 1 1 d .
H6A H -0.3876 0.3814 0.0454 0.030 Uiso 1 1 calc R
H6B H -0.3823 0.3347 0.2121 0.030 Uiso 1 1 calc R
C7 C -0.1567(3) 0.40121(15) 0.1711(3) 0.0188(5) Uani 1 1 d .
H7A H -0.1167 0.4292 0.0752 0.023 Uiso 1 1 calc R
C8 C -0.0602(3) 0.31719(15) 0.2029(3) 0.0202(5) Uani 1 1 d .
H8A H -0.0876 0.2951 0.3062 0.024 Uiso 1 1 calc R
H8B H -0.0982 0.2732 0.1253 0.024 Uiso 1 1 calc R
C9 C 0.1289(3) 0.32807(14) 0.1978(2) 0.0184(5) Uani 1 1 d .
H9A H 0.1636 0.3796 0.2623 0.022 Uiso 1 1 calc R

loop_
_atom_site_aniso_label
_atom_site_aniso_U_11
_atom_site_aniso_U_22
_atom_site_aniso_U_33
_atom_site_aniso_U_23
_atom_site_aniso_U_13
_atom_site_aniso_U_12
Br1 0.02372(15) 0.03314(16) 0.02212(14) 0.00639(9) 0.00635(9) 0.00460(10)
Br2 0.03345(16) 0.02558(15) 0.02742(15) 0.00601(10) 0.00189(10) 0.01211(11)
N 0.0121(9) 0.0167(9) 0.0211(9) -0.0022(7) 0.0014(7) 0.0009(7)
O1 0.0155(8) 0.0215(9) 0.0252(8) -0.0009(6) 0.0038(6) -0.0025(6)
C1 0.0157(11) 0.0162(11) 0.0173(10) 0.0026(8) -0.0010(8) 0.0008(8)
C2 0.0215(12) 0.0156(11) 0.0203(11) 0.0002(9) 0.0002(9) 0.0003(9)
C3 0.0204(12) 0.0178(12) 0.0202(11) 0.0002(8) 0.0017(9) 0.0023(9)
O4 0.0181(8) 0.0224(9) 0.0236(8) 0.0033(7) 0.0011(6) -0.0046(7)
C4 0.0133(11) 0.0197(12) 0.0214(11) -0.0001(9) 0.0022(8) -0.0011(9)
C5 0.0147(11) 0.0283(13) 0.0230(11) 0.0004(9) -0.0005(9) -0.0008(10)
C6 0.0181(12) 0.0295(13) 0.0278(12) -0.0090(10) -0.0006(9) -0.0024(10)
C7 0.0185(11) 0.0187(12) 0.0192(11) -0.0041(9) 0.0007(8) -0.0011(9)
C8 0.0200(12) 0.0166(12) 0.0241(12) -0.0023(9) 0.0031(9) -0.0002(9)
C9 0.0220(12) 0.0158(11) 0.0175(10) -0.0006(8) 0.0018(9) 0.0031(9)

loop_
_atom_type_symbol
_atom_type_description
_atom_type_scat_dispersion_real
_atom_type_scat_dispersion_imag
_atom_type_scat_source
C C 0.0033 0.0016 'International Tables Vol C Tables 4.2.6.8 and 6.1.1.4'
H H 0.0000 0.0000 'International Tables Vol C Tables 4.2.6.8 and 6.1.1.4'
O O 0.0106 0.0060 'International Tables Vol C Tables 4.2.6.8 and 6.1.1.4'
Br Br -0.2901 2.4595 'International Tables Vol C Tables 4.2.6.8 and 6.1.1.4'
N N 0.0061 0.0033 'International Tables Vol C Tables 4.2.6.8 and 6.1.1.4'

loop_
_geom_angle_atom_site_label_1
_geom_angle_atom_site_label_2
_geom_angle_atom_site_label_3
_geom_angle
C1 N C4 111.43(18)
C1 N C7 125.03(19)
C4 N C7 112.16(17)
O1 C1 N 125.8(2)
O1 C1 C2 127.6(2)
N C1 C2 106.60(19)
C3 C2 C1 109.2(2)
C2 C3 C4 110.1(2)
O4 C4 N 112.05(18)
O4 C4 C3 112.91(18)
N C4 C3 102.47(17)
O4 C4 C5 106.73(18)
N C4 C5 102.54(17)
C3 C4 C5 119.6(2)
C6 C5 C4 101.74(19)
C5 C6 C7 105.30(19)
N C7 C8 112.11(18)
N C7 C6 102.26(17)
C8 C7 C6 112.8(2)
C9 C8 C7 113.04(19)
C8 C9 Br2 111.30(16)
C8 C9 Br1 111.25(16)
Br2 C9 Br1 108.52(11)

loop_
_geom_bond_atom_site_label_1
_geom_bond_atom_site_label_2
_geom_bond_distance
Br1 C9 1.943(2)
Br2 C9 1.930(2)
N C1 1.354(3)
N C4 1.468(3)
N C7 1.482(3)
O1 C1 1.228(3)
C1 C2 1.485(3)
C2 C3 1.330(3)
C3 C4 1.497(3)
O4 C4 1.414(3)
C4 C5 1.529(3)
C5 C6 1.523(3)
C6 C7 1.541(3)
C7 C8 1.520(3)
C8 C9 1.512(3)

loop_
_geom_hbond_atom_site_label_D
_geom_hbond_atom_site_label_H
_geom_hbond_atom_site_label_A
_geom_hbond_distance_DH
_geom_hbond_distance_HA
_geom_hbond_distance_DA
_geom_hbond_angle_DHA
_geom_hbond_site_symmetry_A
O4 H4 O1 0.84 2.06 2.890(2) 168.4 3_566

loop_
_geom_torsion_atom_site_label_1
_geom_torsion_atom_site_label_2
_geom_torsion_atom_site_label_3
_geom_torsion_atom_site_label_4
_geom_torsion
C4 N C1 O1 -175.7(2)
C7 N C1 O1 -35.4(3)
C4 N C1 C2 4.5(2)
C7 N C1 C2 144.9(2)
O1 C1 C2 C3 175.6(2)
N C1 C2 C3 -4.6(2)
C1 C2 C3 C4 2.8(2)
C1 N C4 O4 -124.2(2)
C7 N C4 O4 90.2(2)
C1 N C4 C3 -2.9(2)
C7 N C4 C3 -148.53(18)
C1 N C4 C5 121.71(19)
C7 N C4 C5 -23.9(2)
C2 C3 C4 O4 120.6(2)
C2 C3 C4 N -0.1(2)
C2 C3 C4 C5 -112.6(2)
O4 C4 C5 C6 -80.5(2)
N C4 C5 C6 37.5(2)
C3 C4 C5 C6 149.9(2)
C4 C5 C6 C7 -38.6(2)
C1 N C7 C8 99.0(2)
C4 N C7 C8 -120.9(2)
C1 N C7 C6 -140.0(2)
C4 N C7 C6 0.1(2)
C5 C6 C7 N 24.1(2)
C5 C6 C7 C8 144.7(2)
N C7 C8 C9 -72.7(2)
C6 C7 C8 C9 172.56(18)
C7 C8 C9 Br2 168.18(15)
C7 C8 C9 Br1 -70.7(2)
